data_7118787
loop_
_publ_author_name
'Su, Hu-Chao'
'Wu, Yin-Yin'
'Hou, Jin-Le'
'Zhang, Guang-Ling'
'Zhu, Qin-Yu'
'Dai, Jie'

_publ_section_title
;
 Dye molecule bonded titanium alkoxide: a possible new type of dye for
 sensitized solar cells.
;
_journal_issue 21
_journal_name_full 'Chemical communications (Cambridge, England)'
_journal_page_first 4072
_journal_page_last 4075
_journal_paper_doi 10.1039/c6cc00551a
_journal_volume 52
_journal_year 2016
_chemical_formula_sum 'C68 H86 N12 O17 Ti4'
_chemical_formula_weight 1535.02
_space_group_crystal_system tetragonal
_space_group_IT_number 114
_space_group_name_Hall 'P -4 2n'
_space_group_name_H-M_alt 'P -4 21 c'
_symmetry_space_group_name_Hall 'P -4 2n'
_symmetry_space_group_name_H-M 'P -4 21 c'
_atom_sites_solution_hydrogens geom
_audit_creation_method SHELXL-2014/7
_audit_update_record
;
2016-01-20 deposited with the CCDC.
2016-02-12 downloaded from the CCDC.
;
_cell_angle_alpha 90
_cell_angle_beta 90
_cell_angle_gamma 90
_cell_formula_units_Z 2
_cell_length_a 17.367(3)
_cell_length_b 17.367(3)
_cell_length_c 13.730(3)
_cell_measurement_reflns_used 4108
_cell_measurement_temperature 293(2)
_cell_measurement_theta_max 24.3
_cell_measurement_theta_min 3.7
_cell_volume 4141.1(14)
_computing_structure_refinement 'SHELXL-2014/7 (Sheldrick, 2014)'
_diffrn_ambient_temperature 293(2)
_diffrn_measured_fraction_theta_full 0.998
_diffrn_measured_fraction_theta_max 0.998
_diffrn_measurement_device_type 'Rigaku Saturn'
_diffrn_radiation_type MoK\a
_diffrn_radiation_wavelength 0.71073
_diffrn_reflns_av_R_equivalents 0.0357
_diffrn_reflns_av_unetI/netI 0.0345
_diffrn_reflns_laue_measured_fraction_full 0.998
_diffrn_reflns_laue_measured_fraction_max 0.998
_diffrn_reflns_limit_h_max 20
_diffrn_reflns_limit_h_min -20
_diffrn_reflns_limit_k_max 20
_diffrn_reflns_limit_k_min -16
_diffrn_reflns_limit_l_max 16
_diffrn_reflns_limit_l_min -16
_diffrn_reflns_number 12612
_diffrn_reflns_point_group_measured_fraction_full 0.973
_diffrn_reflns_point_group_measured_fraction_max 0.973
_diffrn_reflns_theta_full 24.994
_diffrn_reflns_theta_max 24.994
_diffrn_reflns_theta_min 2.967
_exptl_absorpt_coefficient_mu 0.437
_exptl_absorpt_correction_T_max 1.0000
_exptl_absorpt_correction_T_min 0.8468
_exptl_absorpt_correction_type multi-scan
_exptl_absorpt_process_details 'Jacobson, R. (1998) Private communication '
_exptl_crystal_colour 'clear dark red'
_exptl_crystal_density_diffrn 1.208
_exptl_crystal_description block
_exptl_crystal_F_000 1548
_exptl_crystal_size_max 0.700
_exptl_crystal_size_mid 0.400
_exptl_crystal_size_min 0.300
_refine_diff_density_max 0.867
_refine_diff_density_min -0.312
_refine_diff_density_rms 0.085
_refine_ls_abs_structure_details
;
 Flack x determined using 1023 quotients [(I+)-(I-)]/[(I+)+(I-)]
 (Parsons, Flack and Wagner, Acta Cryst. B69 (2013) 249-259).
;
_refine_ls_abs_structure_Flack 0.035(16)
_refine_ls_extinction_method none
_refine_ls_goodness_of_fit_ref 1.141
_refine_ls_hydrogen_treatment constr
_refine_ls_matrix_type full
_refine_ls_number_parameters 211
_refine_ls_number_reflns 3549
_refine_ls_number_restraints 0
_refine_ls_restrained_S_all 1.141
_refine_ls_R_factor_all 0.0940
_refine_ls_R_factor_gt 0.0807
_refine_ls_shift/su_max 0.000
_refine_ls_shift/su_mean 0.000
_refine_ls_structure_factor_coef Fsqd
_refine_ls_weighting_details 'w=1/[\s^2^(Fo^2^)+(0.0016P)^2^+16.1241P] where P=(Fo^2^+2Fc^2^)/3'
_refine_ls_weighting_scheme calc
_refine_ls_wR_factor_gt 0.1827
_refine_ls_wR_factor_ref 0.1887
_reflns_Friedel_coverage 0.743
_reflns_friedel_fraction_full 0.942
_reflns_friedel_fraction_max 0.942
_reflns_number_gt 2951
_reflns_number_total 3549
_reflns_threshold_expression 'I > 2\s(I)'
_cod_data_source_file c6cc00551a2.cif
_cod_data_source_block l
_cod_depositor_comments 'Adding full bibliography for 7118787.cif.'
_cod_original_cell_volume 4141.2(14)
_cod_database_code 7118787
_shelx_shelxl_version_number 2014/7
_shelx_space_group_comment
;
The symmetry employed for this shelxl refinement is uniquely defined
by the following loop, which should always be used as a source of
symmetry information in preference to the above space-group names.
They are only intended as comments.
;
_shelx_estimated_absorpt_t_min 0.750
_shelx_estimated_absorpt_t_max 0.880

loop_
_space_group_symop_operation_xyz
'x, y, z'
'-x, -y, z'
'y, -x, -z'
'-y, x, -z'
'-x+1/2, y+1/2, -z+1/2'
'x+1/2, -y+1/2, -z+1/2'
'-y+1/2, -x+1/2, z+1/2'
'y+1/2, x+1/2, z+1/2'

loop_
_atom_site_label
_atom_site_type_symbol
_atom_site_fract_x
_atom_site_fract_y
_atom_site_fract_z
_atom_site_U_iso_or_equiv
_atom_site_adp_type
_atom_site_occupancy
_atom_site_site_symmetry_order
_atom_site_calc_flag
_atom_site_refinement_flags_posn
_atom_site_refinement_flags_adp
_atom_site_refinement_flags_occupancy
_atom_site_disorder_assembly
_atom_site_disorder_group
Ti1 Ti 0.23277(11) 0.60651(11) 0.85179(18) 0.0637(6) Uani 1 1 d . . . . .
O1 O 0.2914(4) 0.6835(4) 0.9268(5) 0.0632(19) Uani 1 1 d . . . . .
O2 O 0.2302(4) 0.5359(4) 0.9651(5) 0.0627(19) Uani 1 1 d . . . . .
O3 O 0.1321(5) 0.6255(5) 0.8634(10) 0.116(4) Uani 1 1 d . . . . .
O4 O 0.2473(6) 0.6529(5) 0.7379(6) 0.089(3) Uani 1 1 d . . . . .
N1 N 0.3525(4) 0.5694(4) 0.8395(6) 0.052(2) Uani 1 1 d . . . . .
N2 N 0.3741(5) 0.5077(5) 0.7926(7) 0.062(2) Uani 1 1 d . . . . .
N3 N 0.2394(6) 0.4962(5) 0.7743(7) 0.067(3) Uani 1 1 d . . . . .
C1 C 0.4046(6) 0.6189(5) 0.8776(7) 0.053(2) Uani 1 1 d . . . . .
C2 C 0.3671(6) 0.6805(6) 0.9288(8) 0.052(2) Uani 1 1 d . . . . .
C3 C 0.4122(6) 0.7314(6) 0.9812(8) 0.056(3) Uani 1 1 d . . . . .
H3 H 0.3890 0.7709 1.0162 0.067 Uiso 1 1 calc R U . . .
C4 C 0.2763(6) 0.4936(6) 1.0180(7) 0.053(2) Uani 1 1 d . . . . .
C5 C 0.5283(6) 0.6646(6) 0.9259(8) 0.058(3) Uani 1 1 d . . . . .
H5 H 0.5817 0.6622 0.9225 0.069 Uiso 1 1 calc R U . . .
C6 C 0.4861(6) 0.6116(6) 0.8772(8) 0.057(3) Uani 1 1 d . . . . .
H6 H 0.5099 0.5713 0.8443 0.069 Uiso 1 1 calc R U . . .
C7 C 0.1792(9) 0.4556(7) 0.7415(10) 0.086(4) Uani 1 1 d . . . . .
H7 H 0.1301 0.4749 0.7532 0.104 Uiso 1 1 calc R U . . .
C8 C 0.1853(10) 0.3878(8) 0.6918(11) 0.098(5) Uani 1 1 d . . . . .
H8 H 0.1413 0.3623 0.6705 0.118 Uiso 1 1 calc R U . . .
C9 C 0.2567(10) 0.3574(8) 0.6737(11) 0.102(5) Uani 1 1 d . . . . .
H9 H 0.2624 0.3122 0.6382 0.122 Uiso 1 1 calc R U . . .
C10 C 0.3209(9) 0.3967(7) 0.7103(10) 0.087(4) Uani 1 1 d . . . . .
H10 H 0.3702 0.3766 0.7027 0.105 Uiso 1 1 calc R U . . .
C11 C 0.3095(7) 0.4669(6) 0.7589(8) 0.062(3) Uani 1 1 d . . . . .
C15 C 0.2879(17) 0.6702(17) 0.640(2) 0.199(11) Uiso 1 1 d . . . . .
C16 C 0.3263(16) 0.7307(15) 0.6285(15) 0.203(12) Uani 1 1 d . . . . .
C17 C 0.232(2) 0.6387(19) 0.575(3) 0.266(17) Uiso 1 1 d . . . . .
C12 C 0.0831(18) 0.6778(19) 0.774(2) 0.098(9) Uiso 0.5 1 d . . P A 1
C13 C 0.049(2) 0.623(2) 0.700(3) 0.143(14) Uiso 0.5 1 d . . P A 1
C12' C 0.000(3) 0.615(3) 0.922(3) 0.169(17) Uiso 0.5 1 d . . P B 2
C13' C -0.016(6) 0.526(6) 0.994(5) 0.30(4) Uiso 0.5 1 d . . P B 2
C14 C 0.0386(15) 0.7134(15) 0.8230(18) 0.190(11) Uiso 1 1 d . . . . .
O5 O 0.5000 0.5000 0.5000 0.41(4) Uani 1 4 d S T P . .

loop_
_atom_site_aniso_label
_atom_site_aniso_U_11
_atom_site_aniso_U_22
_atom_site_aniso_U_33
_atom_site_aniso_U_23
_atom_site_aniso_U_13
_atom_site_aniso_U_12
Ti1 0.0587(11) 0.0470(10) 0.0855(13) 0.0005(11) -0.0258(11) 0.0091(9)
O1 0.056(4) 0.054(4) 0.079(5) -0.009(4) -0.015(4) 0.011(3)
O2 0.048(4) 0.063(4) 0.077(5) -0.001(4) -0.002(4) 0.013(4)
O3 0.076(6) 0.082(6) 0.191(11) -0.027(7) -0.060(7) 0.023(4)
O4 0.110(7) 0.068(5) 0.089(6) 0.013(5) -0.039(6) -0.003(5)
N1 0.059(5) 0.043(4) 0.054(5) -0.001(4) -0.012(4) 0.006(4)
N2 0.070(6) 0.051(5) 0.066(6) -0.004(5) -0.011(5) 0.003(4)
N3 0.077(6) 0.052(5) 0.074(6) 0.000(5) -0.030(5) -0.004(5)
C1 0.057(6) 0.046(5) 0.055(6) 0.001(5) -0.013(5) 0.007(5)
C2 0.053(6) 0.040(5) 0.063(6) 0.004(5) -0.008(5) 0.006(5)
C3 0.061(7) 0.041(5) 0.064(6) -0.002(5) -0.004(5) 0.001(5)
C4 0.048(5) 0.058(6) 0.052(6) -0.004(5) 0.006(5) 0.001(5)
C5 0.052(6) 0.063(7) 0.058(6) 0.004(5) 0.005(5) 0.007(5)
C6 0.054(6) 0.058(6) 0.059(6) -0.007(5) 0.004(5) 0.006(5)
C7 0.090(10) 0.068(8) 0.101(10) 0.007(8) -0.029(8) -0.012(7)
C8 0.105(11) 0.078(9) 0.111(12) -0.019(9) -0.025(9) -0.022(9)
C9 0.136(14) 0.060(8) 0.108(12) -0.020(8) 0.003(11) -0.021(9)
C10 0.109(10) 0.061(7) 0.091(9) -0.011(7) -0.024(9) 0.008(8)
C11 0.084(8) 0.047(6) 0.055(6) -0.005(5) -0.008(6) 0.004(6)
C16 0.28(3) 0.22(2) 0.115(15) -0.024(17) 0.028(18) -0.14(2)
O5 0.34(4) 0.34(4) 0.57(11) 0.000 0.000 0.000

loop_
_atom_type_symbol
_atom_type_description
_atom_type_scat_dispersion_real
_atom_type_scat_dispersion_imag
_atom_type_scat_source
C C 0.0033 0.0016 'International Tables Vol C Tables 4.2.6.8 and 6.1.1.4'
H H 0.0000 0.0000 'International Tables Vol C Tables 4.2.6.8 and 6.1.1.4'
N N 0.0061 0.0033 'International Tables Vol C Tables 4.2.6.8 and 6.1.1.4'
O O 0.0106 0.0060 'International Tables Vol C Tables 4.2.6.8 and 6.1.1.4'
Ti Ti 0.2776 0.4457 'International Tables Vol C Tables 4.2.6.8 and 6.1.1.4'

loop_
_geom_angle_atom_site_label_1
_geom_angle_atom_site_label_2
_geom_angle_atom_site_label_3
_geom_angle
_geom_angle_site_symmetry_1
_geom_angle_site_symmetry_3
O4 Ti1 O3 97.7(5) . .
O4 Ti1 O1 94.5(4) . .
O3 Ti1 O1 109.5(4) . .
O4 Ti1 O2 167.1(4) . .
O3 Ti1 O2 91.3(5) . .
O1 Ti1 O2 91.2(3) . .
O4 Ti1 N1 86.0(4) . .
O3 Ti1 N1 173.4(4) . .
O1 Ti1 N1 75.4(3) . .
O2 Ti1 N1 84.2(3) . .
O4 Ti1 N3 87.8(4) . .
O3 Ti1 N3 104.8(4) . .
O1 Ti1 N3 145.0(3) . .
O2 Ti1 N3 80.9(3) . .
N1 Ti1 N3 69.8(3) . .
C2 O1 Ti1 120.0(7) . .
C4 O2 Ti1 140.4(7) . .
C12 O3 Ti1 120.7(13) . .
C15 O4 Ti1 156.5(13) . .
N2 N1 C1 121.4(8) . .
N2 N1 Ti1 123.7(6) . .
C1 N1 Ti1 114.8(6) . .
N1 N2 C11 110.3(9) . .
C11 N3 C7 117.3(11) . .
C11 N3 Ti1 117.1(7) . .
C7 N3 Ti1 125.6(9) . .
N1 C1 C6 127.4(9) . .
N1 C1 C2 111.1(8) . .
C6 C1 C2 121.3(9) . .
O1 C2 C3 123.5(10) . .
O1 C2 C1 118.1(9) . .
C3 C2 C1 118.3(9) . .
C2 C3 C4 120.5(10) . 3_567
O2 C4 C5 120.4(10) . 4_657
O2 C4 C3 120.5(9) . 4_657
C5 C4 C3 119.1(10) 4_657 4_657
C6 C5 C4 122.0(10) . 3_567
C5 C6 C1 118.5(10) . .
N3 C7 C8 124.2(15) . .
C7 C8 C9 119.5(14) . .
C8 C9 C10 117.9(13) . .
C9 C10 C11 118.8(14) . .
N3 C11 C10 122.2(12) . .
N3 C11 N2 119.0(9) . .
C10 C11 N2 118.8(12) . .
C16 C15 C17 127(3) . .
C16 C15 O4 121(3) . .
C17 C15 O4 99(2) . .
C14 C12 C13 117(3) . .
C14 C12 O3 101(3) . .
C13 C12 O3 110(2) . .
C13' C13' C12' 129(10) 2_565 .

loop_
_geom_bond_atom_site_label_1
_geom_bond_atom_site_label_2
_geom_bond_distance
_geom_bond_site_symmetry_2
Ti1 O4 1.777(9) .
Ti1 O3 1.786(9) .
Ti1 O1 1.971(7) .
Ti1 O2 1.982(8) .
Ti1 N1 2.184(8) .
Ti1 N3 2.195(9) .
O1 C2 1.317(11) .
O2 C4 1.307(12) .
O3 C12 1.75(3) .
O4 C15 1.55(3) .
N1 N2 1.306(11) .
N1 C1 1.352(12) .
N2 C11 1.405(14) .
N3 C11 1.337(14) .
N3 C7 1.338(14) .
C1 C6 1.421(13) .
C1 C2 1.436(14) .
C2 C3 1.382(13) .
C3 C4 1.420(14) 3_567
C4 C5 1.417(14) 4_657
C4 C3 1.420(14) 4_657
C5 C6 1.354(14) .
C5 C4 1.417(14) 3_567
C7 C8 1.366(18) .
C8 C9 1.371(19) .
C9 C10 1.400(19) .
C10 C11 1.405(15) .
C15 C16 1.25(3) .
C15 C17 1.43(4) .
C12 C14 1.20(3) .
C12 C13 1.52(5) .
C12' C13' 1.85(10) .
C13' C13' 1.08(15) 2_565

loop_
_geom_torsion_atom_site_label_1
_geom_torsion_atom_site_label_2
_geom_torsion_atom_site_label_3
_geom_torsion_atom_site_label_4
_geom_torsion
_geom_torsion_site_symmetry_1
_geom_torsion_site_symmetry_4
O4 Ti1 O3 C12 -0.9(14) . .
O1 Ti1 O3 C12 96.7(14) . .
O2 Ti1 O3 C12 -171.5(14) . .
N3 Ti1 O3 C12 -90.6(14) . .
O3 Ti1 O4 C15 -157(3) . .
O1 Ti1 O4 C15 92(3) . .
O2 Ti1 O4 C15 -24(4) . .
N1 Ti1 O4 C15 17(3) . .
N3 Ti1 O4 C15 -53(3) . .
C1 N1 N2 C11 -178.9(9) . .
Ti1 N1 N2 C11 -4.4(12) . .
N2 N1 C1 C6 -2.6(16) . .
Ti1 N1 C1 C6 -177.6(8) . .
N2 N1 C1 C2 -177.7(9) . .
Ti1 N1 C1 C2 7.4(10) . .
Ti1 O1 C2 C3 -178.7(8) . .
Ti1 O1 C2 C1 -1.7(12) . .
N1 C1 C2 O1 -4.1(13) . .
C6 C1 C2 O1 -179.5(9) . .
N1 C1 C2 C3 173.0(9) . .
C6 C1 C2 C3 -2.4(15) . .
O1 C2 C3 C4 178.5(10) . 3_567
C1 C2 C3 C4 1.6(15) . 3_567
Ti1 O2 C4 C5 63.8(14) . 4_657
Ti1 O2 C4 C3 -115.1(11) . 4_657
C4 C5 C6 C1 4.1(16) 3_567 .
N1 C1 C6 C5 -175.1(10) . .
C2 C1 C6 C5 -0.4(15) . .
C11 N3 C7 C8 -1.5(19) . .
Ti1 N3 C7 C8 178.7(11) . .
N3 C7 C8 C9 0(2) . .
C7 C8 C9 C10 2(2) . .
C8 C9 C10 C11 -3(2) . .
C7 N3 C11 C10 0.1(17) . .
Ti1 N3 C11 C10 179.9(9) . .
C7 N3 C11 N2 -179.8(10) . .
Ti1 N3 C11 N2 0.0(14) . .
C9 C10 C11 N3 2.4(19) . .
C9 C10 C11 N2 -177.8(12) . .
N1 N2 C11 N3 2.7(14) . .
N1 N2 C11 C10 -177.2(10) . .
Ti1 O4 C15 C16 -106(4) . .
Ti1 O4 C15 C17 110(3) . .
Ti1 O3 C12 C14 -144(2) . .
Ti1 O3 C12 C13 93(2) . .
